data_7211662
loop_
_publ_author_name
'Han, Zheng-Bo'
'Zhang, Guo-Xin'

_publ_section_title
;
 Solvothermal synthesis of two unique metal--organic frameworks: a 3-fold
 interpenetrating (3,4,5)-connected network and a 2-fold interpenetrating
 (4,5)-connected network
;
_journal_issue 2
_journal_name_full CrystEngComm
_journal_page_first 348
_journal_paper_doi 10.1039/b912158g
_journal_volume 12
_journal_year 2010
_chemical_formula_sum 'C17 H22 N4 Na O12 Zn'
_chemical_formula_weight 562.75
_chemical_name_systematic
;
?
;
_space_group_IT_number 12
_symmetry_cell_setting monoclinic
_symmetry_space_group_name_Hall '-C 2y'
_symmetry_space_group_name_H-M 'C 1 2/m 1'
_atom_sites_solution_hydrogens geom
_atom_sites_solution_primary direct
_atom_sites_solution_secondary difmap
_audit_creation_method SHELXL-97
_cell_angle_alpha 90.00
_cell_angle_beta 112.89(3)
_cell_angle_gamma 90.00
_cell_formula_units_Z 4
_cell_length_a 21.545(5)
_cell_length_b 13.381(2)
_cell_length_c 8.679(3)
_cell_measurement_temperature 293(2)
_cell_volume 2305.1(11)
_computing_cell_refinement 'Bruker XSCANS'
_computing_data_collection 'Bruker XSCANS'
_computing_data_reduction 'Bruker XSCANS'
_computing_molecular_graphics 'SHELXTL (Bruker, 2001)'
_computing_publication_material 'SHELXTL (Bruker, 2001)'
_computing_structure_refinement 'SHELXL-97 (Sheldrick, 1997)'
_computing_structure_solution 'SHELXS-97 (Sheldrick, 1997)'
_diffrn_ambient_temperature 293(2)
_diffrn_measured_fraction_theta_full 0.995
_diffrn_measured_fraction_theta_max 0.995
_diffrn_measurement_method '\w scan'
_diffrn_radiation_monochromator graphite
_diffrn_radiation_source 'fine-focus sealed tube'
_diffrn_radiation_type MoK\a
_diffrn_radiation_wavelength 0.71073
_diffrn_reflns_av_R_equivalents 0.0313
_diffrn_reflns_av_sigmaI/netI 0.0715
_diffrn_reflns_limit_h_max 1
_diffrn_reflns_limit_h_min -25
_diffrn_reflns_limit_k_max 1
_diffrn_reflns_limit_k_min -15
_diffrn_reflns_limit_l_max 10
_diffrn_reflns_limit_l_min -9
_diffrn_reflns_number 2494
_diffrn_reflns_theta_full 24.99
_diffrn_reflns_theta_max 24.99
_diffrn_reflns_theta_min 2.05
_diffrn_standards_decay_% none
_diffrn_standards_interval_count 97
_diffrn_standards_number 3
_exptl_absorpt_coefficient_mu 1.155
_exptl_absorpt_correction_T_max 0.7731
_exptl_absorpt_correction_T_min 0.6753
_exptl_absorpt_correction_type psi-scan
_exptl_crystal_colour colorless
_exptl_crystal_density_diffrn 1.621
_exptl_crystal_density_method 'not measured'
_exptl_crystal_description Bolock
_exptl_crystal_F_000 1156
_exptl_crystal_size_max 0.37
_exptl_crystal_size_mid 0.32
_exptl_crystal_size_min 0.23
_refine_diff_density_max 0.482
_refine_diff_density_min -0.699
_refine_diff_density_rms 0.077
_refine_ls_extinction_method none
_refine_ls_goodness_of_fit_ref 1.015
_refine_ls_hydrogen_treatment constr
_refine_ls_matrix_type full
_refine_ls_number_parameters 226
_refine_ls_number_reflns 2107
_refine_ls_number_restraints 73
_refine_ls_restrained_S_all 1.020
_refine_ls_R_factor_all 0.1046
_refine_ls_R_factor_gt 0.0601
_refine_ls_shift/su_max 0.001
_refine_ls_shift/su_mean 0.000
_refine_ls_structure_factor_coef Fsqd
_refine_ls_weighting_details 'calc w=1/[\s^2^(Fo^2^)+(0.0767P)^2^+4.9042P] where P=(Fo^2^+2Fc^2^)/3'
_refine_ls_weighting_scheme calc
_refine_ls_wR_factor_gt 0.1416
_refine_ls_wR_factor_ref 0.1672
_reflns_number_gt 1345
_reflns_number_total 2107
_reflns_threshold_expression >2sigma(I)
_cod_data_source_file b912158g.txt
_cod_data_source_block 2
_cod_depositor_comments
;
The following automatic conversions were performed:

'_symmetry_cell_setting' value 'Monoclinic' changed to 'monoclinic'
according to /home/saulius/struct/CIF-dictionaries/cif_core.dic
dictionary named 'cif_core.dic' version 2.4.2 from 2011-04-26.

Automatic conversion script
Id: cif_fix_values 1891 2012-01-12 08:04:46Z andrius 
;
_cod_original_cell_volume 2305.2(10)
_cod_original_sg_symbol_H-M C2/m
_cod_database_code 7211662

loop_
_symmetry_equiv_pos_as_xyz
'x, y, z'
'-x, y, -z'
'x+1/2, y+1/2, z'
'-x+1/2, y+1/2, -z'
'-x, -y, -z'
'x, -y, z'
'-x+1/2, -y+1/2, -z'
'x+1/2, -y+1/2, z'

loop_
_atom_site_label
_atom_site_type_symbol
_atom_site_fract_x
_atom_site_fract_y
_atom_site_fract_z
_atom_site_U_iso_or_equiv
_atom_site_adp_type
_atom_site_occupancy
_atom_site_symmetry_multiplicity
_atom_site_calc_flag
_atom_site_refinement_flags
Zn1 Zn 0.65031(6) 0.5000 0.68991(12) 0.0522(4) Uani 1 2 d S
C1 C 0.4880(3) 0.9087(5) 0.7477(10) 0.072(2) Uani 1 1 d .
C2 C 0.5790(4) 1.0000 0.7116(10) 0.0475(19) Uani 1 2 d S
C3 C 0.5792(3) 0.8163(4) 0.7113(7) 0.0535(15) Uani 1 1 d .
H3A H 0.6072 0.8251 0.6478 0.064 Uiso 1 1 calc R
H3B H 0.5447 0.7675 0.6533 0.064 Uiso 1 1 calc R
C4 C 0.6218(3) 0.7772(4) 0.8829(7) 0.0549(15) Uani 1 1 d .
H4A H 0.5955 0.7785 0.9515 0.066 Uiso 1 1 calc R
H4B H 0.6601 0.8214 0.9341 0.066 Uiso 1 1 calc R
C5 C 0.6476(3) 0.6716(4) 0.8817(8) 0.0559(15) Uani 1 1 d .
C6 C 0.4002(8) 1.0000 0.8443(13) 0.097(4) Uani 0.50 2 d SP
C6' C 0.4002(8) 1.0000 0.8443(13) 0.097(4) Uani 0.50 2 d SP
C7 C 0.3396(7) 1.0000 0.707(2) 0.048(4) Uani 0.50 2 d SPDU
C7' C 0.3681(13) 1.0000 0.668(3) 0.085(7) Uani 0.50 2 d SPU
C8 C 0.2997(12) 1.0000 0.794(3) 0.052(8) Uani 0.50 2 d SPDU
C8' C 0.2786(12) 1.0000 0.750(3) 0.041(6) Uani 0.50 2 d SPU
C9 C 0.5700(4) 0.5846(5) 0.3534(9) 0.079(2) Uani 1 1 d .
H9A H 0.5811 0.6448 0.4112 0.095 Uiso 1 1 calc R
C10 C 0.5359(4) 0.5866(5) 0.1825(8) 0.080(2) Uani 1 1 d .
H10A H 0.5249 0.6477 0.1275 0.096 Uiso 1 1 calc R
C11 C 0.5179(4) 0.5000 0.0922(10) 0.0472(19) Uani 1 2 d S
N1 N 0.5469(2) 0.9126(3) 0.7191(6) 0.0446(11) Uani 1 1 d .
N2 N 0.4675(6) 1.0000 0.8001(14) 0.023(3) Uani 0.50 2 d SPU
N2' N 0.4532(8) 1.0000 0.706(2) 0.059(4) Uani 0.50 2 d SPU
N3 N 0.5875(4) 0.5000 0.4383(9) 0.0572(19) Uani 1 2 d S
O1 O 0.6260(3) 0.6289(3) 0.7434(6) 0.0791(15) Uani 1 1 d .
O2 O 0.6991(7) 0.6453(13) 1.001(2) 0.082(5) Uani 0.50 1 d PU
O2' O 0.6740(8) 0.6267(13) 1.015(2) 0.073(4) Uani 0.50 1 d PU
O3 O 0.2328(5) 1.0000 0.6540(10) 0.092(2) Uani 1 2 d S
O4 O 0.2940(3) 1.0000 0.9205(10) 0.080(2) Uani 1 2 d S
O5 O 0.4695(7) 0.8318(10) 0.8021(13) 0.057(3) Uani 0.50 1 d PU
O5' O 0.4562(6) 0.8306(10) 0.7178(15) 0.061(3) Uani 0.50 1 d PU
O6 O 0.6323(3) 1.0000 0.6924(8) 0.0703(18) Uani 1 2 d S
Na1 Na 0.74998(17) 0.5000 1.1289(5) 0.0664(10) Uani 1 2 d S
O1W O 0.7311(15) 0.585(2) 1.350(4) 0.092(8) Uani 0.25 1 d PU
O1W' O 0.7160(12) 0.5401(16) 1.327(3) 0.079(7) Uani 0.25 1 d PU
O2W O 0.7464(10) 0.7232(18) 1.345(2) 0.442(13) Uani 1 1 d .
H2WA H 0.7426 0.7794 1.3864 0.531 Uiso 1 1 d R
H2WB H 0.7723 0.6787 1.4070 0.531 Uiso 1 1 d R

loop_
_atom_site_aniso_label
_atom_site_aniso_U_11
_atom_site_aniso_U_22
_atom_site_aniso_U_33
_atom_site_aniso_U_23
_atom_site_aniso_U_13
_atom_site_aniso_U_12
Zn1 0.0792(8) 0.0294(5) 0.0565(6) 0.000 0.0356(5) 0.000
C1 0.047(4) 0.038(4) 0.138(7) -0.002(4) 0.043(4) 0.003(3)
C2 0.039(5) 0.052(5) 0.050(5) 0.000 0.015(4) 0.000
C3 0.055(4) 0.041(3) 0.060(4) -0.007(3) 0.017(3) 0.014(3)
C4 0.055(4) 0.040(3) 0.063(4) -0.011(3) 0.016(3) 0.010(3)
C5 0.064(4) 0.039(3) 0.064(4) -0.006(3) 0.024(4) -0.002(3)
C6 0.174(13) 0.060(7) 0.057(6) 0.000 0.045(8) 0.000
C6' 0.174(13) 0.060(7) 0.057(6) 0.000 0.045(8) 0.000
C7 0.023(7) 0.076(9) 0.058(8) 0.000 0.032(6) 0.000
C7' 0.092(11) 0.085(10) 0.074(10) 0.000 0.027(8) 0.000
C8 0.041(11) 0.045(9) 0.072(12) 0.000 0.025(8) 0.000
C8' 0.014(8) 0.046(9) 0.064(10) 0.000 0.017(7) 0.000
C9 0.129(7) 0.034(3) 0.070(4) -0.006(3) 0.033(4) 0.009(4)
C10 0.131(7) 0.041(4) 0.060(4) 0.003(3) 0.027(4) 0.018(4)
C11 0.053(5) 0.035(4) 0.059(5) 0.000 0.028(4) 0.000
N1 0.038(2) 0.032(2) 0.061(3) -0.003(2) 0.016(2) 0.004(2)
N2 0.023(6) 0.024(5) 0.021(5) 0.000 0.008(5) 0.000
N2' 0.052(8) 0.048(7) 0.080(9) 0.000 0.028(7) 0.000
N3 0.083(5) 0.034(4) 0.058(4) 0.000 0.032(4) 0.000
O1 0.114(4) 0.040(2) 0.074(3) -0.008(2) 0.026(3) 0.019(3)
O2 0.075(8) 0.059(7) 0.091(8) 0.004(6) 0.010(6) 0.019(6)
O2' 0.087(8) 0.064(7) 0.070(6) 0.013(5) 0.030(6) 0.033(6)
O3 0.094(6) 0.116(7) 0.082(5) 0.000 0.052(5) 0.000
O4 0.055(4) 0.083(5) 0.098(5) 0.000 0.024(4) 0.000
O5 0.058(6) 0.039(5) 0.070(6) 0.005(6) 0.022(6) -0.001(4)
O5' 0.059(6) 0.034(5) 0.088(7) -0.006(6) 0.025(6) -0.012(4)
O6 0.058(4) 0.073(4) 0.093(5) 0.000 0.044(4) 0.000
Na1 0.049(2) 0.057(2) 0.086(3) 0.000 0.0192(19) 0.000
O1W 0.097(12) 0.098(12) 0.087(11) -0.005(9) 0.041(8) 0.011(9)
O1W' 0.081(10) 0.083(11) 0.076(10) -0.006(8) 0.034(8) -0.002(8)
O2W 0.49(3) 0.52(3) 0.28(2) -0.09(2) 0.11(2) -0.18(3)

loop_
_atom_type_symbol
_atom_type_description
_atom_type_scat_dispersion_real
_atom_type_scat_dispersion_imag
_atom_type_scat_source
C C 0.0033 0.0016 'International Tables Vol C Tables 4.2.6.8 and 6.1.1.4'
H H 0.0000 0.0000 'International Tables Vol C Tables 4.2.6.8 and 6.1.1.4'
N N 0.0061 0.0033 'International Tables Vol C Tables 4.2.6.8 and 6.1.1.4'
O O 0.0106 0.0060 'International Tables Vol C Tables 4.2.6.8 and 6.1.1.4'
Zn Zn 0.2839 1.4301 'International Tables Vol C Tables 4.2.6.8 and 6.1.1.4'
Na Na 0.0362 0.0249 'International Tables Vol C Tables 4.2.6.8 and 6.1.1.4'

loop_
_geom_angle_atom_site_label_1
_geom_angle_atom_site_label_2
_geom_angle_atom_site_label_3
_geom_angle
_geom_angle_site_symmetry_1
_geom_angle_site_symmetry_3
O1 Zn1 O1 128.9(3) . 6_565
O1 Zn1 O3 113.45(17) . 3_545
O1 Zn1 O3 113.45(17) 6_565 3_545
O1 Zn1 N3 97.31(17) . .
O1 Zn1 N3 97.31(17) 6_565 .
O3 Zn1 N3 95.5(3) 3_545 .
O1 Zn1 Na1 81.31(14) . .
O1 Zn1 Na1 81.31(14) 6_565 .
O3 Zn1 Na1 87.9(3) 3_545 .
N3 Zn1 Na1 176.6(2) . .
O5' C1 O5 31.5(6) . .
O5' C1 N1 118.1(8) . .
O5 C1 N1 122.8(8) . .
O5' C1 N2' 119.4(9) . .
O5 C1 N2' 126.3(10) . .
N1 C1 N2' 110.8(8) . .
O5' C1 N2 125.5(9) . .
O5 C1 N2 113.4(9) . .
N1 C1 N2 116.2(6) . .
N2' C1 N2 30.7(7) . .
O6 C2 N1 121.6(3) . .
O6 C2 N1 121.6(3) . 6_575
N1 C2 N1 116.8(7) . 6_575
N1 C3 C4 112.0(5) . .
C3 C4 C5 113.5(5) . .
O2' C5 O2 30.5(10) . .
O2' C5 O1 123.1(10) . .
O2 C5 O1 123.6(10) . .
O2' C5 C4 119.0(9) . .
O2 C5 C4 118.0(10) . .
O1 C5 C4 115.6(6) . .
C7 C6 C7' 33.4(11) . .
C7 C6 N2 114.9(9) . .
C7' C6 N2 81.5(13) . .
C7 C6 N2' 92.9(9) . .
C7' C6 N2' 59.5(13) . .
N2 C6 N2' 22.0(6) . .
C7' C7 C8 171(3) . .
C7' C7 C6 75(2) . .
C8 C7 C6 96.2(17) . .
C7' C7 C8' 171(3) . .
C8 C7 C8' 17.8(15) . .
C6 C7 C8' 114.0(17) . .
C7 C7' C6 72(2) . .
C7 C7' N2' 148(3) . .
C6 C7' N2' 76.0(14) . .
O4 C8 C7 150(3) . .
O4 C8 O3 110.6(15) . .
C7 C8 O3 99.7(17) . .
O3 C8' O4 129.0(18) . .
O3 C8' C7 117(2) . .
O4 C8' C7 114(2) . .
N3 C9 C10 122.3(6) . .
C11 C10 C9 121.0(6) . .
C10 C11 C10 115.8(8) . 6_565
C10 C11 C11 122.1(4) . 5_665
C10 C11 C11 122.1(4) 6_565 5_665
C2 N1 C1 123.6(5) . .
C2 N1 C3 119.0(5) . .
C1 N1 C3 117.2(5) . .
N2' N2 C1 72.6(9) . 6_575
N2' N2 C1 72.6(9) . .
C1 N2 C1 117.1(9) 6_575 .
N2' N2 C6 103(2) . .
C1 N2 C6 119.0(5) 6_575 .
C1 N2 C6 119.0(5) . .
N2 N2' C1 76.7(11) . 6_575
N2 N2' C1 76.7(11) . .
C1 N2' C1 120.9(13) 6_575 .
N2 N2' C7' 99(2) . .
C1 N2' C7' 117.9(7) 6_575 .
C1 N2' C7' 117.9(7) . .
N2 N2' C6 54.8(17) . .
C1 N2' C6 102.9(9) 6_575 .
C1 N2' C6 102.9(9) . .
C7' N2' C6 44.5(9) . .
C9 N3 C9 117.7(8) 6_565 .
C9 N3 Zn1 120.9(4) 6_565 .
C9 N3 Zn1 120.9(4) . .
C5 O1 Zn1 127.8(4) . .
O2' O2 C5 74(2) . .
O2' O2 Na1 82(3) . .
C5 O2 Na1 138.5(12) . .
O2 O2' C5 76(3) . .
O2 O2' Na1 82(3) . .
C5 O2' Na1 139.4(11) . .
C8' O3 C8 0.0(15) . .
C8' O3 Zn1 122.2(13) . 3_455
C8 O3 Zn1 122.2(8) . 3_455
C8 O4 C8' 18.3(14) . .
C8 O4 Na1 163.8(14) . 3_455
C8' O4 Na1 145.4(10) . 3_455
O5' O5 C1 71(2) . .
O5 O5' C1 77(2) . .
C2 O6 Na1 136.3(6) . 7_667
O1W' Na1 O1W' 28.5(12) . 6_565
O1W' Na1 O2' 96.9(7) . 6_565
O1W' Na1 O2' 75.9(7) 6_565 6_565
O1W' Na1 O2' 75.9(7) . .
O1W' Na1 O2' 96.9(7) 6_565 .
O2' Na1 O2' 95.2(9) 6_565 .
O1W' Na1 O2 110.3(8) . 6_565
O1W' Na1 O2 86.0(7) 6_565 6_565
O2' Na1 O2 16.2(5) 6_565 6_565
O2' Na1 O2 106.9(4) . 6_565
O1W' Na1 O2 86.0(7) . .
O1W' Na1 O2 110.3(8) 6_565 .
O2' Na1 O2 106.9(4) 6_565 .
O2' Na1 O2 16.2(5) . .
O2 Na1 O2 115.8(9) 6_565 .
O1W' Na1 O4 165.4(6) . 3_545
O1W' Na1 O4 165.4(6) 6_565 3_545
O2' Na1 O4 95.8(4) 6_565 3_545
O2' Na1 O4 95.8(4) . 3_545
O2 Na1 O4 83.5(5) 6_565 3_545
O2 Na1 O4 83.5(5) . 3_545
O1W' Na1 O1W 16.0(9) . .
O1W' Na1 O1W 43.2(9) 6_565 .
O2' Na1 O1W 112.3(9) 6_565 .
O2' Na1 O1W 71.5(8) . .
O2 Na1 O1W 126.2(9) 6_565 .
O2 Na1 O1W 77.9(8) . .
O4 Na1 O1W 149.7(8) 3_545 .
O1W' Na1 O1W 43.2(9) . 6_565
O1W' Na1 O1W 16.0(9) 6_565 6_565
O2' Na1 O1W 71.5(8) 6_565 6_565
O2' Na1 O1W 112.3(9) . 6_565
O2 Na1 O1W 77.9(8) 6_565 6_565
O2 Na1 O1W 126.2(9) . 6_565
O4 Na1 O1W 149.7(8) 3_545 6_565
O1W Na1 O1W 56.4(14) . 6_565
O1W' Na1 O6 94.9(7) . 7_667
O1W' Na1 O6 94.9(7) 6_565 7_667
O2' Na1 O6 132.4(4) 6_565 7_667
O2' Na1 O6 132.4(4) . 7_667
O2 Na1 O6 119.8(4) 6_565 7_667
O2 Na1 O6 119.8(4) . 7_667
O4 Na1 O6 81.7(2) 3_545 7_667
O1W Na1 O6 87.1(7) . 7_667
O1W Na1 O6 87.1(7) 6_565 7_667
O1W' Na1 Zn1 126.4(6) . .
O1W' Na1 Zn1 126.4(7) 6_565 .
O2' Na1 Zn1 60.5(4) 6_565 .
O2' Na1 Zn1 60.5(4) . .
O2 Na1 Zn1 60.5(5) 6_565 .
O2 Na1 Zn1 60.5(5) . .
O4 Na1 Zn1 55.48(18) 3_545 .
O1W Na1 Zn1 129.5(7) . .
O1W Na1 Zn1 129.5(7) 6_565 .
O6 Na1 Zn1 137.2(2) 7_667 .
O1W' O1W O1W' 17(3) . 6_565
O1W' O1W Na1 63(4) . .
O1W' O1W Na1 61.5(15) 6_565 .
O1W O1W' O1W' 153(4) . 6_565
O1W O1W' O1W 142(5) . 6_565
O1W' O1W' O1W 10.5(15) 6_565 6_565
O1W O1W' Na1 101(5) . .
O1W' O1W' Na1 75.8(6) 6_565 .
O1W O1W' Na1 75.3(17) 6_565 .

loop_
_geom_bond_atom_site_label_1
_geom_bond_atom_site_label_2
_geom_bond_distance
_geom_bond_site_symmetry_2
Zn1 O1 1.912(4) .
Zn1 O1 1.912(4) 6_565
Zn1 O3 1.921(8) 3_545
Zn1 N3 2.074(7) .
Zn1 Na1 3.573(4) .
C1 O5' 1.221(14) .
C1 O5 1.260(14) .
C1 N1 1.385(7) .
C1 N2' 1.404(10) .
C1 N2 1.432(8) .
C2 O6 1.222(9) .
C2 N1 1.374(6) .
C2 N1 1.374(6) 6_575
C3 N1 1.479(6) .
C3 C4 1.507(8) .
C4 C5 1.520(8) .
C5 O2' 1.228(16) .
C5 O2 1.238(17) .
C5 O1 1.244(7) .
C6 C7 1.39(2) .
C6 C7' 1.41(2) .
C6 N2 1.638(18) .
C6 N2' 1.95(2) .
C7 C7' 0.80(3) .
C7 C8 1.349(10) .
C7 C8' 1.50(3) .
C7' N2' 1.73(3) .
C8 O4 1.15(2) .
C8 O3 1.48(3) .
C8' O3 1.01(2) .
C8' O4 1.39(3) .
C9 N3 1.324(7) .
C9 C10 1.375(9) .
C10 C11 1.368(8) .
C11 C10 1.368(8) 6_565
C11 C11 1.482(16) 5_665
N2 N2' 0.751(16) .
N2 C1 1.432(8) 6_575
N2' C1 1.404(10) 6_575
N3 C9 1.324(7) 6_565
O2 O2' 0.65(2) .
O2 Na1 2.296(17) .
O2' Na1 2.296(16) .
O3 Zn1 1.921(8) 3_455
O4 Na1 2.346(9) 3_455
O5 O5' 0.674(13) .
O6 Na1 2.404(7) 7_667
Na1 O1W' 2.18(3) .
Na1 O1W' 2.18(3) 6_565
Na1 O2' 2.296(16) 6_565
Na1 O2 2.296(17) 6_565
Na1 O4 2.346(9) 3_545
Na1 O1W 2.40(3) .
Na1 O1W 2.40(3) 6_565
Na1 O6 2.404(7) 7_667
O1W O1W' 0.67(3) .
O1W O1W' 1.70(4) 6_565
O1W' O1W' 1.07(4) 6_565
O1W' O1W 1.70(4) 6_565
